data_4336976
loop_
_publ_author_name
'Pradip Ghosh'
'Subhas Samanta'
'Suman K Roy'
'Sucheta Joy'
'Tobias Kr\"amer'
'John E. McGrady'
'Sreebrata Goswami'

_publ_section_title
;
 Redox Noninnocence in Coordinated 2-(Arylazo)pyridines: Steric Control of
 Ligand-Based Redox Processes in Cobalt Complexes
;
_journal_name_full 'Inorganic Chemistry'
_journal_page_first 14040
_journal_page_last 14049
_journal_paper_doi 10.1021/ic4018079
_journal_volume 52
_journal_year 2013
_chemical_formula_sum 'C22 H16 Cl4 Co N6'
_chemical_formula_weight 565.14
_chemical_name_systematic
;
 ?
;
_space_group_IT_number 14
_symmetry_cell_setting monoclinic
_symmetry_space_group_name_Hall '-P 2ybc'
_symmetry_space_group_name_H-M 'P 1 21/c 1'
_atom_sites_solution_hydrogens geom
_atom_sites_solution_primary direct
_atom_sites_solution_secondary difmap
_audit_creation_method SHELXL-97
_cell_angle_alpha 90.00
_cell_angle_beta 103.2860(10)
_cell_angle_gamma 90.00
_cell_formula_units_Z 4
_cell_length_a 7.6267(4)
_cell_length_b 22.0463(12)
_cell_length_c 13.9760(8)
_cell_measurement_temperature 293(2)
_cell_volume 2287.0(2)
_computing_cell_refinement 'Bruker SMART'
_computing_data_collection 'Bruker SMART'
_computing_data_reduction 'Bruker SAINT'
_computing_molecular_graphics 'Bruker SHELXTL'
_computing_publication_material 'Bruker SHELXTL'
_computing_structure_refinement 'SHELXL-97 (Sheldrick, 1997)'
_computing_structure_solution 'SHELXS-97 (Sheldrick, 1990)'
_diffrn_ambient_temperature 293(2)
_diffrn_measured_fraction_theta_full 0.999
_diffrn_measured_fraction_theta_max 0.999
_diffrn_measurement_device_type 'CCD area detector'
_diffrn_measurement_method 'phi and omega scans'
_diffrn_radiation_monochromator graphite
_diffrn_radiation_source 'fine-focus sealed tube'
_diffrn_radiation_type MoK\a
_diffrn_radiation_wavelength 0.71073
_diffrn_reflns_av_R_equivalents 0.0477
_diffrn_reflns_av_sigmaI/netI 0.0345
_diffrn_reflns_limit_h_max 8
_diffrn_reflns_limit_h_min -8
_diffrn_reflns_limit_k_max 25
_diffrn_reflns_limit_k_min -25
_diffrn_reflns_limit_l_max 16
_diffrn_reflns_limit_l_min -16
_diffrn_reflns_number 20431
_diffrn_reflns_theta_full 24.60
_diffrn_reflns_theta_max 24.60
_diffrn_reflns_theta_min 1.76
_exptl_absorpt_coefficient_mu 1.242
_exptl_absorpt_correction_T_max 0.872
_exptl_absorpt_correction_T_min 0.800
_exptl_absorpt_correction_type empirical
_exptl_absorpt_process_details SADABS
_exptl_crystal_density_diffrn 1.641
_exptl_crystal_F_000 1140
_exptl_crystal_size_max 0.18
_exptl_crystal_size_mid 0.15
_exptl_crystal_size_min 0.11
_refine_diff_density_max 0.268
_refine_diff_density_min -0.347
_refine_diff_density_rms 0.058
_refine_ls_extinction_method none
_refine_ls_goodness_of_fit_ref 0.697
_refine_ls_hydrogen_treatment constr
_refine_ls_matrix_type full
_refine_ls_number_parameters 298
_refine_ls_number_reflns 3842
_refine_ls_number_restraints 0
_refine_ls_restrained_S_all 0.697
_refine_ls_R_factor_all 0.0411
_refine_ls_R_factor_gt 0.0299
_refine_ls_shift/su_max 0.032
_refine_ls_shift/su_mean 0.004
_refine_ls_structure_factor_coef Fsqd
_refine_ls_weighting_details 'calc w=1/[\s^2^(Fo^2^)+(0.0663P)^2^+5.1013P] where P=(Fo^2^+2Fc^2^)/3'
_refine_ls_weighting_scheme calc
_refine_ls_wR_factor_gt 0.0762
_refine_ls_wR_factor_ref 0.0863
_reflns_number_gt 3137
_reflns_number_total 3842
_reflns_threshold_expression >2sigma(I)
_cod_data_source_file ic4018079_si_002_1.cif
_cod_data_source_block 1
_cod_database_code 4336976

loop_
_symmetry_equiv_pos_as_xyz
'x, y, z'
'-x, y+1/2, -z+1/2'
'-x, -y, -z'
'x, -y-1/2, z-1/2'

loop_
_atom_site_label
_atom_site_type_symbol
_atom_site_fract_x
_atom_site_fract_y
_atom_site_fract_z
_atom_site_U_iso_or_equiv
_atom_site_adp_type
_atom_site_occupancy
_atom_site_symmetry_multiplicity
_atom_site_calc_flag
_atom_site_refinement_flags
Co1 Co 0.22271(5) 0.332067(16) 0.57977(3) 0.02192(12) Uani 1 1 d .
Cl2 Cl 0.52399(9) 0.36057(3) 0.63969(5) 0.02935(17) Uani 1 1 d .
Cl1 Cl 0.17205(9) 0.25920(3) 0.69348(5) 0.02872(17) Uani 1 1 d .
Cl4 Cl 0.92306(10) 0.10122(4) 0.51578(5) 0.03695(19) Uani 1 1 d .
Cl3 Cl 0.38764(11) 0.45406(3) 0.09558(5) 0.0382(2) Uani 1 1 d .
C6 C 0.2631(3) 0.43139(12) 0.39233(19) 0.0225(6) Uani 1 1 d .
C18 C 0.4340(4) 0.17182(13) 0.4180(2) 0.0279(6) Uani 1 1 d .
H18 H 0.3398 0.1685 0.3626 0.033 Uiso 1 1 calc R
C16 C -0.0272(4) 0.26629(12) 0.41980(19) 0.0245(6) Uani 1 1 d .
C5 C 0.1682(4) 0.46292(12) 0.62453(19) 0.0241(6) Uani 1 1 d .
C11 C 0.2319(4) 0.38364(12) 0.3252(2) 0.0250(6) Uani 1 1 d .
H11 H 0.1858 0.3471 0.3420 0.030 Uiso 1 1 calc R
C17 C 0.4208(4) 0.21169(12) 0.49340(19) 0.0230(6) Uani 1 1 d .
C22 C 0.5612(4) 0.21716(13) 0.5756(2) 0.0274(6) Uani 1 1 d .
H22 H 0.5517 0.2439 0.6257 0.033 Uiso 1 1 calc R
C9 C 0.3392(4) 0.44502(13) 0.2104(2) 0.0262(6) Uani 1 1 d .
C1 C 0.0919(4) 0.40345(13) 0.7427(2) 0.0291(6) Uani 1 1 d .
H1 H 0.0627 0.3657 0.7645 0.035 Uiso 1 1 calc R
C14 C -0.3359(4) 0.28408(14) 0.3457(2) 0.0318(7) Uani 1 1 d .
H14 H -0.4414 0.2746 0.2999 0.038 Uiso 1 1 calc R
C4 C 0.1661(4) 0.51494(13) 0.6785(2) 0.0297(6) Uani 1 1 d .
H4 H 0.1905 0.5525 0.6540 0.036 Uiso 1 1 calc R
C13 C -0.3314(4) 0.33160(14) 0.4099(2) 0.0326(7) Uani 1 1 d .
H13 H -0.4345 0.3544 0.4085 0.039 Uiso 1 1 calc R
C2 C 0.0878(4) 0.45382(14) 0.8016(2) 0.0347(7) Uani 1 1 d .
H2 H 0.0588 0.4494 0.8624 0.042 Uiso 1 1 calc R
C8 C 0.3738(4) 0.49265(12) 0.2772(2) 0.0270(6) Uani 1 1 d .
H8 H 0.4225 0.5288 0.2607 0.032 Uiso 1 1 calc R
C21 C 0.7165(4) 0.18266(13) 0.5833(2) 0.0284(6) Uani 1 1 d .
H21 H 0.8120 0.1863 0.6380 0.034 Uiso 1 1 calc R
C15 C -0.1808(4) 0.25051(13) 0.3505(2) 0.0296(6) Uani 1 1 d .
H15 H -0.1799 0.2181 0.3080 0.036 Uiso 1 1 calc R
C3 C 0.1267(4) 0.51010(14) 0.7705(2) 0.0340(7) Uani 1 1 d .
H3 H 0.1266 0.5441 0.8098 0.041 Uiso 1 1 calc R
C12 C -0.1723(4) 0.34513(14) 0.4768(2) 0.0294(6) Uani 1 1 d .
H12 H -0.1708 0.3771 0.5203 0.035 Uiso 1 1 calc R
C20 C 0.7263(4) 0.14293(13) 0.5083(2) 0.0262(6) Uani 1 1 d .
C7 C 0.3352(4) 0.48560(12) 0.3681(2) 0.0264(6) Uani 1 1 d .
H7 H 0.3575 0.5172 0.4133 0.032 Uiso 1 1 calc R
C19 C 0.5873(4) 0.13731(13) 0.4259(2) 0.0300(7) Uani 1 1 d .
H19 H 0.5970 0.1104 0.3760 0.036 Uiso 1 1 calc R
C10 C 0.2696(4) 0.39049(12) 0.2336(2) 0.0266(6) Uani 1 1 d .
H10 H 0.2484 0.3589 0.1883 0.032 Uiso 1 1 calc R
N6 N 0.2661(3) 0.24988(10) 0.48695(16) 0.0221(5) Uani 1 1 d .
N3 N 0.2204(3) 0.42162(10) 0.48590(16) 0.0229(5) Uani 1 1 d .
N5 N 0.1288(3) 0.22981(10) 0.42724(16) 0.0240(5) Uani 1 1 d .
N2 N 0.2082(3) 0.47044(10) 0.53112(16) 0.0249(5) Uani 1 1 d .
N4 N -0.0203(3) 0.31384(10) 0.48096(16) 0.0228(5) Uani 1 1 d .
N1 N 0.1361(3) 0.40710(10) 0.65574(16) 0.0237(5) Uani 1 1 d .

loop_
_atom_site_aniso_label
_atom_site_aniso_U_11
_atom_site_aniso_U_22
_atom_site_aniso_U_33
_atom_site_aniso_U_23
_atom_site_aniso_U_13
_atom_site_aniso_U_12
Co1 0.0211(2) 0.0209(2) 0.0226(2) 0.00045(14) 0.00271(15) 0.00017(15)
Cl2 0.0229(3) 0.0245(4) 0.0384(4) -0.0032(3) 0.0025(3) -0.0017(3)
Cl1 0.0362(4) 0.0222(3) 0.0273(4) 0.0036(3) 0.0063(3) -0.0005(3)
Cl4 0.0340(4) 0.0447(5) 0.0330(4) 0.0008(3) 0.0094(3) 0.0140(3)
Cl3 0.0516(5) 0.0376(4) 0.0286(4) -0.0016(3) 0.0160(3) -0.0054(4)
C6 0.0203(13) 0.0226(14) 0.0240(14) -0.0002(11) 0.0035(11) 0.0026(11)
C18 0.0280(15) 0.0297(15) 0.0231(14) -0.0041(12) 0.0002(12) 0.0005(12)
C16 0.0235(14) 0.0261(15) 0.0236(14) 0.0052(11) 0.0049(11) -0.0037(11)
C5 0.0232(14) 0.0230(14) 0.0250(14) 0.0022(11) 0.0036(11) 0.0029(11)
C11 0.0251(14) 0.0196(14) 0.0293(15) 0.0014(11) 0.0039(12) 0.0006(11)
C17 0.0255(14) 0.0192(13) 0.0242(14) 0.0028(11) 0.0057(11) -0.0030(11)
C22 0.0295(15) 0.0272(15) 0.0241(15) -0.0045(12) 0.0035(12) 0.0040(12)
C9 0.0246(14) 0.0301(15) 0.0249(14) 0.0026(12) 0.0075(12) 0.0038(12)
C1 0.0304(16) 0.0298(16) 0.0284(15) 0.0040(12) 0.0096(12) 0.0021(13)
C14 0.0204(15) 0.0455(18) 0.0274(16) 0.0058(13) 0.0009(12) -0.0028(13)
C4 0.0339(16) 0.0220(15) 0.0320(16) 0.0000(12) 0.0053(13) 0.0047(12)
C13 0.0227(15) 0.0402(18) 0.0334(16) 0.0035(13) 0.0036(12) 0.0037(13)
C2 0.0370(17) 0.0441(19) 0.0255(16) 0.0027(13) 0.0123(13) 0.0081(14)
C8 0.0271(15) 0.0212(14) 0.0322(16) 0.0026(12) 0.0058(12) -0.0025(11)
C21 0.0269(15) 0.0299(15) 0.0255(15) -0.0005(12) 0.0001(12) 0.0031(12)
C15 0.0291(16) 0.0342(16) 0.0257(15) -0.0007(12) 0.0066(12) -0.0049(13)
C3 0.0360(17) 0.0336(17) 0.0324(17) -0.0062(13) 0.0075(13) 0.0060(14)
C12 0.0222(15) 0.0342(16) 0.0307(16) 0.0011(12) 0.0039(12) 0.0011(12)
C20 0.0249(15) 0.0270(15) 0.0274(15) 0.0045(12) 0.0077(12) 0.0024(12)
C7 0.0272(15) 0.0231(14) 0.0275(15) -0.0042(11) 0.0038(12) -0.0011(12)
C19 0.0336(16) 0.0310(16) 0.0258(15) -0.0044(12) 0.0073(13) 0.0025(13)
C10 0.0267(15) 0.0231(14) 0.0274(15) -0.0035(11) 0.0008(12) 0.0019(12)
N6 0.0211(12) 0.0218(12) 0.0223(12) 0.0013(9) 0.0029(9) -0.0008(9)
N3 0.0185(11) 0.0233(12) 0.0250(12) -0.0003(9) 0.0011(9) -0.0006(9)
N5 0.0231(12) 0.0252(12) 0.0228(12) 0.0012(9) 0.0032(10) -0.0029(10)
N2 0.0271(12) 0.0218(12) 0.0257(12) 0.0016(10) 0.0058(10) 0.0029(10)
N4 0.0227(12) 0.0225(12) 0.0232(12) 0.0033(9) 0.0053(9) -0.0008(10)
N1 0.0228(12) 0.0233(12) 0.0246(12) 0.0017(10) 0.0045(9) 0.0037(9)

loop_
_atom_type_symbol
_atom_type_description
_atom_type_scat_dispersion_real
_atom_type_scat_dispersion_imag
_atom_type_scat_source
C C 0.0033 0.0016 'International Tables Vol C Tables 4.2.6.8 and 6.1.1.4'
H H 0.0000 0.0000 'International Tables Vol C Tables 4.2.6.8 and 6.1.1.4'
N N 0.0061 0.0033 'International Tables Vol C Tables 4.2.6.8 and 6.1.1.4'
Cl Cl 0.1484 0.1585 'International Tables Vol C Tables 4.2.6.8 and 6.1.1.4'
Co Co 0.3494 0.9721 'International Tables Vol C Tables 4.2.6.8 and 6.1.1.4'

loop_
_geom_angle_atom_site_label_1
_geom_angle_atom_site_label_2
_geom_angle_atom_site_label_3
_geom_angle
N4 Co1 N1 98.53(8)
N4 Co1 N6 72.23(8)
N1 Co1 N6 170.63(8)
N4 Co1 Cl2 160.04(6)
N1 Co1 Cl2 90.26(6)
N6 Co1 Cl2 99.01(6)
N4 Co1 Cl1 93.26(6)
N1 Co1 Cl1 94.30(6)
N6 Co1 Cl1 84.85(6)
Cl2 Co1 Cl1 103.97(3)
N4 Co1 N3 84.32(8)
N1 Co1 N3 70.62(8)
N6 Co1 N3 109.18(8)
Cl2 Co1 N3 81.74(5)
Cl1 Co1 N3 164.09(6)
C7 C6 C11 120.1(3)
C7 C6 N3 122.5(2)
C11 C6 N3 117.4(2)
C19 C18 C17 119.7(3)
N4 C16 C15 123.0(3)
N4 C16 N5 119.0(2)
C15 C16 N5 118.0(2)
N1 C5 C4 124.0(3)
N1 C5 N2 119.9(2)
C4 C5 N2 116.1(2)
C6 C11 C10 120.1(3)
C22 C17 C18 120.4(3)
C22 C17 N6 118.0(2)
C18 C17 N6 121.6(2)
C17 C22 C21 120.0(3)
C10 C9 C8 121.6(3)
C10 C9 Cl3 119.4(2)
C8 C9 Cl3 119.1(2)
N1 C1 C2 122.5(3)
C13 C14 C15 118.9(3)
C5 C4 C3 118.4(3)
C14 C13 C12 119.4(3)
C3 C2 C1 120.0(3)
C7 C8 C9 119.1(3)
C20 C21 C22 118.8(3)
C16 C15 C14 118.4(3)
C2 C3 C4 118.2(3)
N4 C12 C13 122.3(3)
C21 C20 C19 121.7(3)
C21 C20 Cl4 119.0(2)
C19 C20 Cl4 119.3(2)
C8 C7 C6 120.2(3)
C20 C19 C18 119.5(3)
C9 C10 C11 119.0(3)
N5 N6 C17 112.4(2)
N5 N6 Co1 116.45(17)
C17 N6 Co1 130.59(17)
N2 N3 C6 112.7(2)
N2 N3 Co1 115.18(17)
C6 N3 Co1 130.97(17)
N6 N5 C16 113.9(2)
N3 N2 C5 114.7(2)
C12 N4 C16 117.8(2)
C12 N4 Co1 124.06(19)
C16 N4 Co1 118.07(18)
C5 N1 C1 116.9(2)
C5 N1 Co1 116.34(17)
C1 N1 Co1 124.97(18)

loop_
_geom_bond_atom_site_label_1
_geom_bond_atom_site_label_2
_geom_bond_distance
Co1 N4 2.080(2)
Co1 N1 2.150(2)
Co1 N6 2.296(2)
Co1 Cl2 2.3435(8)
Co1 Cl1 2.3532(7)
Co1 N3 2.368(2)
Cl4 C20 1.742(3)
Cl3 C9 1.739(3)
C6 C7 1.390(4)
C6 C11 1.394(4)
C6 N3 1.435(3)
C18 C19 1.378(4)
C18 C17 1.394(4)
C16 N4 1.346(4)
C16 C15 1.382(4)
C16 N5 1.420(4)
C5 N1 1.347(3)
C5 C4 1.375(4)
C5 N2 1.417(3)
C11 C10 1.383(4)
C17 C22 1.384(4)
C17 N6 1.435(3)
C22 C21 1.391(4)
C9 C10 1.383(4)
C9 C8 1.389(4)
C1 N1 1.336(3)
C1 C2 1.388(4)
C14 C13 1.375(4)
C14 C15 1.384(4)
C4 C3 1.390(4)
C13 C12 1.383(4)
C2 C3 1.370(4)
C8 C7 1.377(4)
C21 C20 1.382(4)
C12 N4 1.338(4)
C20 C19 1.380(4)
N6 N5 1.260(3)
N3 N2 1.262(3)
